data_7122208
loop_
_publ_author_name
'Fan, Xing'
'Wang, Qiang'
'Wei, Yin'
'Shi, Min'

_publ_section_title
;
 Catalyst-free geminal aminofluorination of ortho-sulfonamide-tethered
 alkylidenecyclopropanes via a Wagner-Meerwein rearrangement.
;
_journal_issue 74
_journal_name_full 'Chemical communications (Cambridge, England)'
_journal_page_first 10503
_journal_page_last 10506
_journal_paper_doi 10.1039/c8cc05634j
_journal_volume 54
_journal_year 2018
_chemical_formula_sum 'C25 H22 Br F3 N2 O3 S'
_chemical_formula_weight 567.41
_space_group_crystal_system monoclinic
_space_group_IT_number 14
_space_group_name_Hall '-P 2yn'
_space_group_name_H-M_alt 'P 1 21/n 1'
_symmetry_space_group_name_Hall '-P 2yn'
_symmetry_space_group_name_H-M 'P 1 21/n 1'
_atom_sites_solution_hydrogens geom
_audit_creation_method SHELXL-2013
_audit_update_record
;
2016-09-14 deposited with the CCDC.
2018-08-20 downloaded from the CCDC.
;
_cell_angle_alpha 90
_cell_angle_beta 93.004(4)
_cell_angle_gamma 90
_cell_formula_units_Z 4
_cell_length_a 14.399(2)
_cell_length_b 9.6415(16)
_cell_length_c 17.024(3)
_cell_measurement_reflns_used 2854
_cell_measurement_temperature 293(2)
_cell_measurement_theta_max 46.583
_cell_measurement_theta_min 4.792
_cell_volume 2360.2(7)
_computing_cell_refinement 'Bruker SMART'
_computing_data_collection 'Bruker SMART'
_computing_data_reduction 'Bruker SHELXTL'
_computing_molecular_graphics 'Bruker SHELXTL'
_computing_publication_material 'Bruker SHELXTL'
_computing_structure_refinement 'SHELXL-2013 (Sheldrick, 2013)'
_computing_structure_solution 'Bruker SHELXTL'
_diffrn_ambient_temperature 293(2)
_diffrn_measured_fraction_theta_full 1.000
_diffrn_measured_fraction_theta_max 1.000
_diffrn_measurement_device_type 'CCD area detector'
_diffrn_measurement_method 'phi and omega scans'
_diffrn_radiation_type MoK\a
_diffrn_radiation_wavelength 0.71073
_diffrn_reflns_av_R_equivalents 0.0411
_diffrn_reflns_av_unetI/netI 0.0444
_diffrn_reflns_Laue_measured_fraction_full 1.000
_diffrn_reflns_Laue_measured_fraction_max 1.000
_diffrn_reflns_limit_h_max 17
_diffrn_reflns_limit_h_min -17
_diffrn_reflns_limit_k_max 11
_diffrn_reflns_limit_k_min -11
_diffrn_reflns_limit_l_max 16
_diffrn_reflns_limit_l_min -21
_diffrn_reflns_number 13746
_diffrn_reflns_point_group_measured_fraction_full 1.000
_diffrn_reflns_point_group_measured_fraction_max 1.000
_diffrn_reflns_theta_full 25.242
_diffrn_reflns_theta_max 25.999
_diffrn_reflns_theta_min 1.806
_exptl_absorpt_coefficient_mu 1.885
_exptl_absorpt_correction_T_max 0.7456
_exptl_absorpt_correction_T_min 0.5548
_exptl_absorpt_correction_type multi-scan
_exptl_absorpt_process_details sadabs
_exptl_crystal_colour colorless
_exptl_crystal_density_diffrn 1.597
_exptl_crystal_description prismatic
_exptl_crystal_F_000 1152
_exptl_crystal_size_max 0.200
_exptl_crystal_size_mid 0.150
_exptl_crystal_size_min 0.100
_refine_diff_density_max 0.650
_refine_diff_density_min -0.345
_refine_diff_density_rms 0.068
_refine_ls_extinction_method none
_refine_ls_goodness_of_fit_ref 1.012
_refine_ls_hydrogen_treatment constr
_refine_ls_matrix_type full
_refine_ls_number_parameters 318
_refine_ls_number_reflns 4644
_refine_ls_number_restraints 0
_refine_ls_restrained_S_all 1.012
_refine_ls_R_factor_all 0.0680
_refine_ls_R_factor_gt 0.0428
_refine_ls_shift/su_max 0.002
_refine_ls_shift/su_mean 0.000
_refine_ls_structure_factor_coef Fsqd
_refine_ls_weighting_details 'w=1/[\s^2^(Fo^2^)+(0.0612P)^2^] where P=(Fo^2^+2Fc^2^)/3'
_refine_ls_weighting_scheme calc
_refine_ls_wR_factor_gt 0.1007
_refine_ls_wR_factor_ref 0.1112
_reflns_Friedel_coverage 0.000
_reflns_number_gt 3273
_reflns_number_total 4644
_reflns_threshold_expression 'I > 2\s(I)'
_cod_data_source_file c8cc05634j2.cif
_cod_data_source_block cd16521
_cod_depositor_comments 'Adding full bibliography for 7122207--7122209.cif.'
_cod_database_code 7122208
_shelx_space_group_comment
; 
The symmetry employed for this shelxl refinement is uniquely defined 
by the following loop, which should always be used as a source of 
symmetry information in preference to the above space-group names. 
They are only intended as comments. 
;
_shelx_estimated_absorpt_t_min 0.704
_shelx_estimated_absorpt_t_max 0.834
_shelxl_version_number 2013-4

loop_
_space_group_symop_operation_xyz
'x, y, z'
'-x+1/2, y+1/2, -z+1/2'
'-x, -y, -z'
'x-1/2, -y-1/2, z-1/2'

loop_
_atom_site_label
_atom_site_type_symbol
_atom_site_fract_x
_atom_site_fract_y
_atom_site_fract_z
_atom_site_U_iso_or_equiv
_atom_site_adp_type
_atom_site_occupancy
_atom_site_site_symmetry_order
_atom_site_calc_flag
_atom_site_refinement_flags_posn
_atom_site_refinement_flags_adp
Br1 Br 0.40060(2) -0.02148(4) 0.19702(2) 0.06385(16) Uani 1 1 d . .
S1 S 0.69686(5) 0.35565(7) 0.55687(4) 0.03868(19) Uani 1 1 d . .
F1 F 0.84104(14) 0.0544(3) 0.27720(11) 0.0755(6) Uani 1 1 d . .
F2 F 0.82711(14) -0.1411(2) 0.33794(11) 0.0720(6) Uani 1 1 d . .
F3 F 0.97903(12) 0.2987(2) 0.51738(12) 0.0717(6) Uani 1 1 d . .
N1 N 0.77985(14) 0.2481(2) 0.52899(12) 0.0334(5) Uani 1 1 d . .
N2 N 0.92123(15) 0.1985(3) 0.47614(14) 0.0468(6) Uani 1 1 d . .
O1 O 0.78651(12) 0.20799(19) 0.39327(10) 0.0390(5) Uani 1 1 d . .
O2 O 0.73677(15) 0.4901(2) 0.56239(13) 0.0539(6) Uani 1 1 d . .
O3 O 0.66022(13) 0.2939(2) 0.62460(11) 0.0483(5) Uani 1 1 d . .
C1 C 0.77018(16) 0.1030(3) 0.54401(15) 0.0319(6) Uani 1 1 d . .
C2 C 0.77253(19) 0.0560(3) 0.62055(16) 0.0396(7) Uani 1 1 d . .
H2 H 0.7739 0.1196 0.6617 0.048 Uiso 1 1 calc R U
C3 C 0.7729(2) -0.0828(3) 0.63677(17) 0.0462(7) Uani 1 1 d . .
H3 H 0.7733 -0.1137 0.6886 0.055 Uiso 1 1 calc R U
C4 C 0.7727(2) -0.1763(3) 0.57601(18) 0.0481(8) Uani 1 1 d . .
H4 H 0.7737 -0.2709 0.5866 0.058 Uiso 1 1 calc R U
C5 C 0.7712(2) -0.1309(3) 0.49996(17) 0.0441(7) Uani 1 1 d . .
H5 H 0.7719 -0.1956 0.4595 0.053 Uiso 1 1 calc R U
C6 C 0.76859(18) 0.0094(3) 0.48130(16) 0.0339(6) Uani 1 1 d . .
C7 C 0.76737(18) 0.0610(3) 0.39765(15) 0.0365(6) Uani 1 1 d . .
C8 C 0.8459(2) -0.0036(4) 0.3498(2) 0.0576(9) Uani 1 1 d . .
C9 C 0.9431(2) 0.0114(4) 0.3853(2) 0.0654(10) Uani 1 1 d . .
H9A H 0.9863 -0.0243 0.3484 0.078 Uiso 1 1 calc R U
H9B H 0.9492 -0.0451 0.4324 0.078 Uiso 1 1 calc R U
C10 C 0.9703(2) 0.1588(4) 0.4064(2) 0.0644(10) Uani 1 1 d . .
H10A H 1.0369 0.1650 0.4173 0.077 Uiso 1 1 calc R U
H10B H 0.9532 0.2205 0.3630 0.077 Uiso 1 1 calc R U
C11 C 0.83172(18) 0.2726(3) 0.45855(16) 0.0386(7) Uani 1 1 d . .
C12 C 0.8448(2) 0.4214(3) 0.4338(2) 0.0571(9) Uani 1 1 d . .
H12A H 0.8889 0.4252 0.3934 0.086 Uiso 1 1 calc R U
H12B H 0.8675 0.4750 0.4782 0.086 Uiso 1 1 calc R U
H12C H 0.7864 0.4585 0.4138 0.086 Uiso 1 1 calc R U
C13 C 0.67361(19) 0.0400(3) 0.35172(16) 0.0369(6) Uani 1 1 d . .
C14 C 0.65009(19) 0.1272(3) 0.28907(16) 0.0428(7) Uani 1 1 d . .
H14 H 0.6895 0.2000 0.2775 0.051 Uiso 1 1 calc R U
C15 C 0.5696(2) 0.1077(3) 0.24391(16) 0.0475(8) Uani 1 1 d . .
H15 H 0.5550 0.1664 0.2017 0.057 Uiso 1 1 calc R U
C16 C 0.5107(2) 0.0018(3) 0.26091(17) 0.0429(7) Uani 1 1 d . .
C17 C 0.5315(2) -0.0849(3) 0.32315(18) 0.0510(8) Uani 1 1 d . .
H17 H 0.4911 -0.1564 0.3348 0.061 Uiso 1 1 calc R U
C18 C 0.6122(2) -0.0656(3) 0.36810(17) 0.0466(7) Uani 1 1 d . .
H18 H 0.6260 -0.1244 0.4104 0.056 Uiso 1 1 calc R U
C19 C 0.60894(18) 0.3590(3) 0.48205(15) 0.0364(6) Uani 1 1 d . .
C20 C 0.5981(2) 0.4729(3) 0.43418(19) 0.0469(7) Uani 1 1 d . .
H20 H 0.6372 0.5492 0.4413 0.056 Uiso 1 1 calc R U
C21 C 0.5284(2) 0.4726(4) 0.37519(19) 0.0508(8) Uani 1 1 d . .
H21 H 0.5216 0.5490 0.3420 0.061 Uiso 1 1 calc R U
C22 C 0.46909(19) 0.3626(3) 0.36452(16) 0.0447(7) Uani 1 1 d . .
C23 C 0.47996(19) 0.2504(3) 0.41435(16) 0.0448(7) Uani 1 1 d . .
H23 H 0.4395 0.1756 0.4081 0.054 Uiso 1 1 calc R U
C24 C 0.54917(18) 0.2466(3) 0.47305(16) 0.0393(6) Uani 1 1 d . .
H24 H 0.5558 0.1700 0.5061 0.047 Uiso 1 1 calc R U
C25 C 0.3955(2) 0.3641(4) 0.29865(18) 0.0608(9) Uani 1 1 d . .
H25A H 0.4120 0.2998 0.2586 0.091 Uiso 1 1 calc R U
H25B H 0.3907 0.4557 0.2767 0.091 Uiso 1 1 calc R U
H25C H 0.3369 0.3378 0.3185 0.091 Uiso 1 1 calc R U

loop_
_atom_site_aniso_label
_atom_site_aniso_U_11
_atom_site_aniso_U_22
_atom_site_aniso_U_33
_atom_site_aniso_U_23
_atom_site_aniso_U_13
_atom_site_aniso_U_12
Br1 0.0490(2) 0.0821(3) 0.0582(2) -0.01292(18) -0.01826(16) -0.00352(17)
S1 0.0365(4) 0.0336(4) 0.0449(4) -0.0097(3) -0.0073(3) 0.0041(3)
F1 0.0619(13) 0.1206(19) 0.0453(12) -0.0022(11) 0.0154(9) 0.0190(12)
F2 0.0765(14) 0.0642(14) 0.0750(13) -0.0363(11) 0.0009(10) 0.0195(11)
F3 0.0379(10) 0.0740(14) 0.1010(15) -0.0100(11) -0.0172(9) -0.0119(10)
N1 0.0303(12) 0.0275(12) 0.0419(13) -0.0018(10) -0.0037(9) -0.0009(9)
N2 0.0283(13) 0.0516(16) 0.0598(16) -0.0029(12) -0.0037(11) -0.0062(11)
O1 0.0338(10) 0.0411(12) 0.0422(11) 0.0044(9) 0.0017(8) -0.0042(8)
O2 0.0531(14) 0.0329(12) 0.0734(16) -0.0147(10) -0.0171(11) 0.0005(9)
O3 0.0494(12) 0.0564(14) 0.0391(11) -0.0057(9) 0.0020(9) 0.0127(10)
C1 0.0237(13) 0.0338(16) 0.0375(15) 0.0000(12) -0.0046(10) 0.0008(11)
C2 0.0400(16) 0.0403(18) 0.0377(16) -0.0013(13) -0.0069(12) 0.0024(13)
C3 0.0461(18) 0.047(2) 0.0440(18) 0.0107(15) -0.0081(13) -0.0040(14)
C4 0.0451(18) 0.0327(17) 0.065(2) 0.0117(15) -0.0132(14) -0.0033(13)
C5 0.0470(17) 0.0291(16) 0.0549(19) -0.0078(14) -0.0093(13) 0.0042(13)
C6 0.0284(14) 0.0314(16) 0.0410(16) -0.0007(11) -0.0054(11) 0.0033(11)
C7 0.0354(15) 0.0374(17) 0.0367(15) -0.0062(12) 0.0024(11) 0.0041(12)
C8 0.052(2) 0.075(3) 0.046(2) -0.0098(17) 0.0063(15) 0.0135(17)
C9 0.0416(19) 0.085(3) 0.070(2) -0.0120(19) 0.0102(17) 0.0208(18)
C10 0.0272(17) 0.090(3) 0.077(2) 0.003(2) 0.0115(15) 0.0067(17)
C11 0.0285(14) 0.0381(17) 0.0489(17) 0.0010(13) -0.0007(12) -0.0034(12)
C12 0.048(2) 0.046(2) 0.078(2) 0.0154(17) 0.0049(16) -0.0096(15)
C13 0.0366(15) 0.0379(16) 0.0360(15) -0.0056(12) 0.0016(11) 0.0010(13)
C14 0.0391(16) 0.0481(19) 0.0409(16) 0.0046(13) -0.0006(12) -0.0030(14)
C15 0.0497(19) 0.057(2) 0.0352(16) 0.0028(14) -0.0045(13) 0.0038(16)
C16 0.0408(17) 0.0467(19) 0.0403(17) -0.0096(13) -0.0062(13) 0.0013(14)
C17 0.0508(19) 0.0486(19) 0.0523(19) -0.0029(15) -0.0091(14) -0.0113(15)
C18 0.0531(19) 0.0418(18) 0.0435(17) 0.0025(13) -0.0113(13) -0.0042(14)
C19 0.0306(14) 0.0354(16) 0.0428(16) -0.0042(12) -0.0013(11) 0.0069(12)
C20 0.0396(17) 0.0411(18) 0.060(2) 0.0051(15) -0.0012(14) 0.0007(14)
C21 0.0464(19) 0.055(2) 0.0505(19) 0.0134(15) 0.0013(14) 0.0126(16)
C22 0.0330(16) 0.061(2) 0.0394(16) -0.0050(14) -0.0009(12) 0.0119(15)
C23 0.0311(15) 0.0501(19) 0.0528(18) -0.0073(15) -0.0008(12) -0.0016(13)
C24 0.0362(15) 0.0385(16) 0.0429(16) 0.0012(13) -0.0008(12) 0.0015(13)
C25 0.0477(19) 0.083(3) 0.0503(19) -0.0055(17) -0.0098(14) 0.0147(18)

loop_
_atom_type_symbol
_atom_type_description
_atom_type_scat_dispersion_real
_atom_type_scat_dispersion_imag
_atom_type_scat_source
C C 0.0033 0.0016 'International Tables Vol C Tables 4.2.6.8 and 6.1.1.4'
H H 0.0000 0.0000 'International Tables Vol C Tables 4.2.6.8 and 6.1.1.4'
N N 0.0061 0.0033 'International Tables Vol C Tables 4.2.6.8 and 6.1.1.4'
O O 0.0106 0.0060 'International Tables Vol C Tables 4.2.6.8 and 6.1.1.4'
F F 0.0171 0.0103 'International Tables Vol C Tables 4.2.6.8 and 6.1.1.4'
S S 0.1246 0.1234 'International Tables Vol C Tables 4.2.6.8 and 6.1.1.4'
Br Br -0.2901 2.4595 'International Tables Vol C Tables 4.2.6.8 and 6.1.1.4'

loop_
_geom_angle_atom_site_label_1
_geom_angle_atom_site_label_2
_geom_angle_atom_site_label_3
_geom_angle
O2 S1 O3 119.64(13)
O2 S1 N1 107.04(12)
O3 S1 N1 105.75(11)
O2 S1 C19 107.86(13)
O3 S1 C19 108.22(13)
N1 S1 C19 107.81(11)
C1 N1 C11 111.3(2)
C1 N1 S1 118.62(17)
C11 N1 S1 122.37(18)
F3 N2 C10 106.3(2)
F3 N2 C11 104.4(2)
C10 N2 C11 114.3(2)
C11 O1 C7 118.4(2)
C2 C1 C6 120.6(3)
C2 C1 N1 119.5(2)
C6 C1 N1 119.5(2)
C3 C2 C1 120.8(3)
C3 C2 H2 119.6
C1 C2 H2 119.6
C2 C3 C4 119.4(3)
C2 C3 H3 120.3
C4 C3 H3 120.3
C5 C4 C3 120.2(3)
C5 C4 H4 119.9
C3 C4 H4 119.9
C4 C5 C6 121.9(3)
C4 C5 H5 119.1
C6 C5 H5 119.1
C5 C6 C1 117.1(2)
C5 C6 C7 122.4(2)
C1 C6 C7 120.5(2)
O1 C7 C6 112.3(2)
O1 C7 C13 105.5(2)
C6 C7 C13 113.8(2)
O1 C7 C8 102.7(2)
C6 C7 C8 112.9(2)
C13 C7 C8 108.9(2)
F1 C8 F2 105.4(3)
F1 C8 C9 109.3(3)
F2 C8 C9 109.1(3)
F1 C8 C7 107.9(3)
F2 C8 C7 108.8(3)
C9 C8 C7 116.0(3)
C8 C9 C10 114.2(3)
C8 C9 H9A 108.7
C10 C9 H9A 108.7
C8 C9 H9B 108.7
C10 C9 H9B 108.7
H9A C9 H9B 107.6
N2 C10 C9 108.0(3)
N2 C10 H10A 110.1
C9 C10 H10A 110.1
N2 C10 H10B 110.1
C9 C10 H10B 110.1
H10A C10 H10B 108.4
O1 C11 N1 109.9(2)
O1 C11 N2 107.9(2)
N1 C11 N2 103.3(2)
O1 C11 C12 105.1(2)
N1 C11 C12 117.3(2)
N2 C11 C12 113.1(2)
C11 C12 H12A 109.5
C11 C12 H12B 109.5
H12A C12 H12B 109.5
C11 C12 H12C 109.5
H12A C12 H12C 109.5
H12B C12 H12C 109.5
C18 C13 C14 117.9(3)
C18 C13 C7 123.2(3)
C14 C13 C7 118.9(2)
C15 C14 C13 120.9(3)
C15 C14 H14 119.5
C13 C14 H14 119.5
C16 C15 C14 120.0(3)
C16 C15 H15 120.0
C14 C15 H15 120.0
C15 C16 C17 120.4(3)
C15 C16 Br1 118.6(2)
C17 C16 Br1 121.1(2)
C16 C17 C18 119.6(3)
C16 C17 H17 120.2
C18 C17 H17 120.2
C17 C18 C13 121.3(3)
C17 C18 H18 119.4
C13 C18 H18 119.4
C20 C19 C24 120.6(3)
C20 C19 S1 120.2(2)
C24 C19 S1 119.2(2)
C19 C20 C21 119.0(3)
C19 C20 H20 120.5
C21 C20 H20 120.5
C22 C21 C20 121.5(3)
C22 C21 H21 119.2
C20 C21 H21 119.2
C21 C22 C23 118.5(3)
C21 C22 C25 120.2(3)
C23 C22 C25 121.3(3)
C24 C23 C22 121.6(3)
C24 C23 H23 119.2
C22 C23 H23 119.2
C23 C24 C19 118.8(3)
C23 C24 H24 120.6
C19 C24 H24 120.6
C22 C25 H25A 109.5
C22 C25 H25B 109.5
H25A C25 H25B 109.5
C22 C25 H25C 109.5
H25A C25 H25C 109.5
H25B C25 H25C 109.5

loop_
_geom_bond_atom_site_label_1
_geom_bond_atom_site_label_2
_geom_bond_distance
Br1 C16 1.888(3)
S1 O2 1.419(2)
S1 O3 1.423(2)
S1 N1 1.670(2)
S1 C19 1.748(3)
F1 C8 1.356(4)
F2 C8 1.366(4)
F3 N2 1.435(3)
N1 C1 1.430(3)
N1 C11 1.465(3)
N2 C10 1.464(4)
N2 C11 1.490(4)
O1 C11 1.404(3)
O1 C7 1.446(3)
C1 C2 1.378(4)
C1 C6 1.397(4)
C2 C3 1.367(4)
C2 H2 0.9300
C3 C4 1.372(4)
C3 H3 0.9300
C4 C5 1.366(4)
C4 H4 0.9300
C5 C6 1.389(4)
C5 H5 0.9300
C6 C7 1.508(4)
C7 C13 1.538(4)
C7 C8 1.558(4)
C8 C9 1.502(5)
C9 C10 1.512(5)
C9 H9A 0.9700
C9 H9B 0.9700
C10 H10A 0.9700
C10 H10B 0.9700
C11 C12 1.510(4)
C12 H12A 0.9600
C12 H12B 0.9600
C12 H12C 0.9600
C13 C18 1.386(4)
C13 C14 1.386(4)
C14 C15 1.370(4)
C14 H14 0.9300
C15 C16 1.368(4)
C15 H15 0.9300
C16 C17 1.370(4)
C17 C18 1.371(4)
C17 H17 0.9300
C18 H18 0.9300
C19 C20 1.371(4)
C19 C24 1.388(4)
C20 C21 1.383(4)
C20 H20 0.9300
C21 C22 1.368(4)
C21 H21 0.9300
C22 C23 1.378(4)
C22 C25 1.502(4)
C23 C24 1.374(4)
C23 H23 0.9300
C24 H24 0.9300
C25 H25A 0.9600
C25 H25B 0.9600
C25 H25C 0.9600

loop_
_geom_torsion_atom_site_label_1
_geom_torsion_atom_site_label_2
_geom_torsion_atom_site_label_3
_geom_torsion_atom_site_label_4
_geom_torsion
O2 S1 N1 C1 159.13(19)
O3 S1 N1 C1 30.5(2)
C19 S1 N1 C1 -85.1(2)
O2 S1 N1 C11 -54.2(2)
O3 S1 N1 C11 177.2(2)
C19 S1 N1 C11 61.6(2)
C11 N1 C1 C2 144.5(2)
S1 N1 C1 C2 -65.4(3)
C11 N1 C1 C6 -28.6(3)
S1 N1 C1 C6 121.5(2)
C6 C1 C2 C3 -0.3(4)
N1 C1 C2 C3 -173.4(2)
C1 C2 C3 C4 1.3(4)
C2 C3 C4 C5 -0.7(4)
C3 C4 C5 C6 -0.8(4)
C4 C5 C6 C1 1.7(4)
C4 C5 C6 C7 179.7(3)
C2 C1 C6 C5 -1.1(4)
N1 C1 C6 C5 171.9(2)
C2 C1 C6 C7 -179.1(2)
N1 C1 C6 C7 -6.1(4)
C11 O1 C7 C6 20.3(3)
C11 O1 C7 C13 144.7(2)
C11 O1 C7 C8 -101.2(3)
C5 C6 C7 O1 -166.4(2)
C1 C6 C7 O1 11.5(3)
C5 C6 C7 C13 73.8(3)
C1 C6 C7 C13 -108.3(3)
C5 C6 C7 C8 -50.9(4)
C1 C6 C7 C8 127.0(3)
O1 C7 C8 F1 -56.1(3)
C6 C7 C8 F1 -177.2(3)
C13 C7 C8 F1 55.4(3)
O1 C7 C8 F2 -169.9(2)
C6 C7 C8 F2 69.0(3)
C13 C7 C8 F2 -58.4(3)
O1 C7 C8 C9 66.8(3)
C6 C7 C8 C9 -54.4(4)
C13 C7 C8 C9 178.3(3)
F1 C8 C9 C10 69.2(4)
F2 C8 C9 C10 -176.1(3)
C7 C8 C9 C10 -53.0(4)
F3 N2 C10 C9 151.0(3)
C11 N2 C10 C9 -94.4(3)
C8 C9 C10 N2 73.0(4)
C7 O1 C11 N1 -55.4(3)
C7 O1 C11 N2 56.6(3)
C7 O1 C11 C12 177.5(2)
C1 N1 C11 O1 58.2(3)
S1 N1 C11 O1 -90.6(2)
C1 N1 C11 N2 -56.7(3)
S1 N1 C11 N2 154.44(18)
C1 N1 C11 C12 178.1(2)
S1 N1 C11 C12 29.2(3)
F3 N2 C11 O1 156.1(2)
C10 N2 C11 O1 40.4(3)
F3 N2 C11 N1 -87.5(2)
C10 N2 C11 N1 156.8(2)
F3 N2 C11 C12 40.4(3)
C10 N2 C11 C12 -75.3(3)
O1 C7 C13 C18 -151.5(3)
C6 C7 C13 C18 -27.9(4)
C8 C7 C13 C18 98.9(3)
O1 C7 C13 C14 30.8(3)
C6 C7 C13 C14 154.4(2)
C8 C7 C13 C14 -78.8(3)
C18 C13 C14 C15 -1.3(4)
C7 C13 C14 C15 176.5(3)
C13 C14 C15 C16 0.7(4)
C14 C15 C16 C17 0.2(4)
C14 C15 C16 Br1 -179.9(2)
C15 C16 C17 C18 -0.5(5)
Br1 C16 C17 C18 179.7(2)
C16 C17 C18 C13 -0.2(5)
C14 C13 C18 C17 1.1(4)
C7 C13 C18 C17 -176.6(3)
O2 S1 C19 C20 8.7(3)
O3 S1 C19 C20 139.4(2)
N1 S1 C19 C20 -106.6(2)
O2 S1 C19 C24 -169.8(2)
O3 S1 C19 C24 -39.1(2)
N1 S1 C19 C24 74.9(2)
C24 C19 C20 C21 -1.8(4)
S1 C19 C20 C21 179.7(2)
C19 C20 C21 C22 1.2(5)
C20 C21 C22 C23 0.2(4)
C20 C21 C22 C25 -178.5(3)
C21 C22 C23 C24 -0.9(4)
C25 C22 C23 C24 177.8(3)
C22 C23 C24 C19 0.2(4)
C20 C19 C24 C23 1.1(4)
S1 C19 C24 C23 179.7(2)
